data_7208992
loop_
_publ_author_name
'Andro\<s, Lidija'
'Matkovi\'c-\<Calogovi\'c, Dubravka'
'Planini\'c, Pavica'

_publ_section_title
;
 A series of compounds containing various (oxalato)tantalate(v) complex
 anions -- synthesis, properties and the mixed-metal oxide formation via
 thermal decomposition
;
_journal_issue 3
_journal_name_full CrystEngComm
_journal_page_first 533
_journal_paper_doi 10.1039/c2ce26391b
_journal_volume 15
_journal_year 2013
_chemical_formula_sum 'C43 H29 N6 Ni O14 Ta'
_chemical_formula_weight 1093.38
_chemical_name_systematic
;
?
;
_space_group_IT_number 2
_symmetry_cell_setting triclinic
_symmetry_space_group_name_Hall '-P 1'
_symmetry_space_group_name_H-M 'P -1'
_atom_sites_solution_hydrogens geom
_atom_sites_solution_primary direct
_atom_sites_solution_secondary difmap
_audit_creation_date 2012-05-24T16:10:13-00:00
_audit_creation_method 'WinGX routine CIF_UPDATE'
_cell_angle_alpha 110.1450(10)
_cell_angle_beta 90.8670(10)
_cell_angle_gamma 109.593(2)
_cell_formula_units_Z 2
_cell_length_a 11.4776(2)
_cell_length_b 12.6662(2)
_cell_length_c 15.53000(10)
_cell_measurement_reflns_used 41359
_cell_measurement_temperature 160(2)
_cell_measurement_theta_max 32.326
_cell_measurement_theta_min 2.1087
_cell_volume 1974.97(6)
_computing_cell_refinement
;
CrysAlisPro, Agilent Technologies,
Version 1.171.34.49 (release 20-01-2011 CrysAlis171 .NET)
(compiled Jan 20 2011,15:58:25)
;
_computing_data_collection
;
CrysAlisPro, Agilent Technologies,
Version 1.171.34.49 (release 20-01-2011 CrysAlis171 .NET)
(compiled Jan 20 2011,15:58:25)
;
_computing_data_reduction
;
CrysAlisPro, Agilent Technologies,
Version 1.171.34.49 (release 20-01-2011 CrysAlis171 .NET)
(compiled Jan 20 2011,15:58:25)
;
_computing_structure_refinement 'SHELXL-97 (Sheldrick, 1997)'
_computing_structure_solution 'SHELXS-97 (Sheldrick, 1990)'
_diffrn_ambient_temperature 160(2)
_diffrn_detector_area_resol_mean 10.3801
_diffrn_measured_fraction_theta_full 0.999
_diffrn_measured_fraction_theta_max 0.916
_diffrn_measurement_device_type 'SuperNova, Dual, Cu at zero, Atlas'
_diffrn_measurement_method '\w scans'
_diffrn_radiation_monochromator graphite
_diffrn_radiation_type MoK\a
_diffrn_radiation_wavelength 0.71073
_diffrn_reflns_av_R_equivalents 0.0273
_diffrn_reflns_av_unetI/netI 0.0202
_diffrn_reflns_limit_h_max 17
_diffrn_reflns_limit_h_min -17
_diffrn_reflns_limit_k_max 18
_diffrn_reflns_limit_k_min -18
_diffrn_reflns_limit_l_max 22
_diffrn_reflns_limit_l_min -21
_diffrn_reflns_number 61331
_diffrn_reflns_theta_full 25
_diffrn_reflns_theta_max 32.4
_diffrn_reflns_theta_min 2.11
_exptl_absorpt_coefficient_mu 3.327
_exptl_absorpt_correction_T_max 1
_exptl_absorpt_correction_T_min 0.77732
_exptl_absorpt_correction_type multi-scan
_exptl_absorpt_process_details
;
CrysAlisPro, Agilent Technologies,
Version 1.171.34.49 (release 20-01-2011 CrysAlis171 .NET)
(compiled Jan 20 2011,15:58:25)
Empirical absorption correction using spherical harmonics,
implemented in SCALE3 ABSPACK scaling algorithm.
;
_exptl_crystal_colour red-orange
_exptl_crystal_density_diffrn 1.839
_exptl_crystal_density_method 'not measured'
_exptl_crystal_description prism
_exptl_crystal_F_000 1084
_exptl_crystal_size_max 0.24
_exptl_crystal_size_mid 0.2
_exptl_crystal_size_min 0.12
_refine_diff_density_max 0.537
_refine_diff_density_min -0.641
_refine_diff_density_rms 0.073
_refine_ls_extinction_method none
_refine_ls_goodness_of_fit_ref 1.048
_refine_ls_hydrogen_treatment mixed
_refine_ls_matrix_type full
_refine_ls_number_parameters 594
_refine_ls_number_reflns 12970
_refine_ls_number_restraints 3
_refine_ls_restrained_S_all 1.048
_refine_ls_R_factor_all 0.0212
_refine_ls_R_factor_gt 0.0184
_refine_ls_shift/su_max 0.006
_refine_ls_shift/su_mean 0
_refine_ls_structure_factor_coef Fsqd
_refine_ls_weighting_details 'calc w=1/[\s^2^(Fo^2^)+(0.0183P)^2^+1.0807P] where P=(Fo^2^+2Fc^2^)/3'
_refine_ls_weighting_scheme calc
_refine_ls_wR_factor_gt 0.0433
_refine_ls_wR_factor_ref 0.0446
_reflns_number_gt 12171
_reflns_number_total 12970
_reflns_threshold_expression >2sigma(I)
_cod_data_source_file c2ce26391b.txt
_cod_data_source_block 4
_cod_original_cell_volume 1974.97(5)
_cod_original_sg_symbol_H-M P-1
_cod_database_code 7208992

loop_
_symmetry_equiv_pos_as_xyz
'x, y, z'
'-x, -y, -z'

loop_
_atom_site_label
_atom_site_type_symbol
_atom_site_fract_x
_atom_site_fract_y
_atom_site_fract_z
_atom_site_U_iso_or_equiv
_atom_site_adp_type
_atom_site_occupancy
_atom_site_symmetry_multiplicity
_atom_site_calc_flag
_atom_site_refinement_flags
C1 C 0.58498(14) 0.44088(14) 0.86612(12) 0.0228(3) Uani 1 1 d .
H1 H 0.5217 0.415 0.8172 0.027 Uiso 1 1 calc R
C2 C 0.55683(16) 0.40367(14) 0.94099(12) 0.0259(3) Uani 1 1 d .
H2 H 0.4765 0.3529 0.9407 0.031 Uiso 1 1 calc R
C3 C 0.64810(17) 0.44244(15) 1.01442(12) 0.0270(3) Uani 1 1 d .
H3 H 0.6301 0.4185 1.0645 0.032 Uiso 1 1 calc R
C4 C 0.76938(16) 0.51882(14) 1.01353(11) 0.0227(3) Uani 1 1 d .
C5 C 0.87077(18) 0.56499(16) 1.08774(11) 0.0286(3) Uani 1 1 d .
H5 H 0.8567 0.5465 1.1405 0.034 Uiso 1 1 calc R
C6 C 0.98634(17) 0.63501(16) 1.08179(11) 0.0281(3) Uani 1 1 d .
H6 H 1.0504 0.6648 1.131 0.034 Uiso 1 1 calc R
C7 C 1.01211(15) 0.66432(14) 1.00077(11) 0.0225(3) Uani 1 1 d .
C8 C 1.13233(15) 0.73019(15) 0.98922(12) 0.0264(3) Uani 1 1 d .
H8 H 1.1997 0.7589 1.0357 0.032 Uiso 1 1 calc R
C9 C 1.14938(15) 0.75177(16) 0.90870(12) 0.0284(3) Uani 1 1 d .
H9 H 1.2283 0.7958 0.9001 0.034 Uiso 1 1 calc R
C10 C 1.04639(15) 0.70671(15) 0.83957(12) 0.0255(3) Uani 1 1 d .
H10 H 1.0589 0.7221 0.7854 0.031 Uiso 1 1 calc R
C11 C 0.91417(14) 0.62171(13) 0.92773(10) 0.0182(3) Uani 1 1 d .
C12 C 0.79051(14) 0.54942(13) 0.93472(10) 0.0183(3) Uani 1 1 d .
C13 C 0.89454(15) 0.60065(15) 0.58810(11) 0.0224(3) Uani 1 1 d .
H13 H 0.8935 0.5226 0.5727 0.027 Uiso 1 1 calc R
C14 C 0.94657(16) 0.66416(16) 0.53148(11) 0.0254(3) Uani 1 1 d .
H14 H 0.9772 0.6278 0.4787 0.03 Uiso 1 1 calc R
C15 C 0.95193(15) 0.78039(16) 0.55460(11) 0.0237(3) Uani 1 1 d .
H15 H 0.9897 0.825 0.5193 0.028 Uiso 1 1 calc R
C16 C 0.89981(13) 0.83182(14) 0.63227(10) 0.0196(3) Uani 1 1 d .
C17 C 0.89264(15) 0.94962(15) 0.65777(12) 0.0247(3) Uani 1 1 d .
H17 H 0.9295 0.9979 0.6248 0.03 Uiso 1 1 calc R
C18 C 0.83311(16) 0.99151(15) 0.72907(12) 0.0257(3) Uani 1 1 d .
H18 H 0.8288 1.0676 0.7438 0.031 Uiso 1 1 calc R
C19 C 0.77653(14) 0.91964(14) 0.78228(11) 0.0205(3) Uani 1 1 d .
C20 C 0.70925(16) 0.95606(15) 0.85467(11) 0.0252(3) Uani 1 1 d .
H20 H 0.7018 1.0312 0.8717 0.03 Uiso 1 1 calc R
C21 C 0.65473(17) 0.88068(16) 0.90009(11) 0.0270(3) Uani 1 1 d .
H21 H 0.6083 0.903 0.947 0.032 Uiso 1 1 calc R
C22 C 0.67014(16) 0.76927(15) 0.87460(11) 0.0245(3) Uani 1 1 d .
H22 H 0.6344 0.7192 0.9065 0.029 Uiso 1 1 calc R
C23 C 0.78496(13) 0.80547(13) 0.76042(10) 0.0172(2) Uani 1 1 d .
C24 C 0.84681(13) 0.76067(13) 0.68400(10) 0.0164(2) Uani 1 1 d .
C25 C 0.50739(15) 0.52196(17) 0.65234(12) 0.0267(3) Uani 1 1 d .
H25 H 0.5151 0.5989 0.6921 0.032 Uiso 1 1 calc R
C26 C 0.40352(16) 0.4557(2) 0.58257(13) 0.0341(4) Uani 1 1 d .
H26 H 0.3444 0.4886 0.5756 0.041 Uiso 1 1 calc R
C27 C 0.39059(17) 0.3417(2) 0.52486(13) 0.0369(4) Uani 1 1 d .
H27 H 0.3216 0.296 0.4788 0.044 Uiso 1 1 calc R
C28 C 0.48177(16) 0.29330(17) 0.53513(12) 0.0303(4) Uani 1 1 d .
C29 C 0.47688(19) 0.17540(18) 0.47747(13) 0.0393(5) Uani 1 1 d .
H29 H 0.4095 0.1259 0.4305 0.047 Uiso 1 1 calc R
C30 C 0.5680(2) 0.13500(16) 0.49001(13) 0.0366(4) Uani 1 1 d .
H30 H 0.562 0.0579 0.4517 0.044 Uiso 1 1 calc R
C31 C 0.67447(17) 0.20846(14) 0.56132(11) 0.0273(3) Uani 1 1 d .
C32 C 0.77468(19) 0.17340(15) 0.57529(13) 0.0317(4) Uani 1 1 d .
H32 H 0.7731 0.097 0.5394 0.038 Uiso 1 1 calc R
C33 C 0.87456(18) 0.25228(16) 0.64194(13) 0.0299(4) Uani 1 1 d .
H33 H 0.9416 0.23 0.6517 0.036 Uiso 1 1 calc R
C34 C 0.87513(16) 0.36728(15) 0.69560(11) 0.0236(3) Uani 1 1 d .
H34 H 0.9438 0.4205 0.7405 0.028 Uiso 1 1 calc R
C35 C 0.68213(15) 0.32478(13) 0.61857(10) 0.0210(3) Uani 1 1 d .
C36 C 0.58368(14) 0.36703(14) 0.60612(11) 0.0219(3) Uani 1 1 d .
C37 C 0.55762(14) 0.12838(14) 0.79878(11) 0.0208(3) Uani 1 1 d .
C38 C 0.50890(14) 0.12783(13) 0.89201(10) 0.0187(3) Uani 1 1 d .
C39 C 0.33546(17) -0.22479(15) 0.73062(13) 0.0286(3) Uani 1 1 d .
C40 C 0.25027(16) -0.25580(15) 0.64198(12) 0.0267(3) Uani 1 1 d .
C41 C 0.21467(17) 0.12442(16) 0.64014(13) 0.0297(3) Uani 1 1 d .
C42 C 0.27067(16) 0.22502(15) 0.73574(12) 0.0265(3) Uani 1 1 d .
C43 C 0.10240(19) 0.0240(2) 0.89177(14) 0.0384(4) Uani 1 1 d .
H43A H 0.0186 -0.0276 0.8905 0.058 Uiso 1 1 calc R
H43B H 0.1028 0.1017 0.8963 0.058 Uiso 1 1 calc R
H43C H 0.1552 0.033 0.9444 0.058 Uiso 1 1 calc R
N1 N 0.69897(12) 0.51193(11) 0.86251(9) 0.0187(2) Uani 1 1 d .
N2 N 0.93130(12) 0.64283(11) 0.84780(9) 0.0191(2) Uani 1 1 d .
N3 N 0.84651(12) 0.64704(11) 0.66293(8) 0.0182(2) Uani 1 1 d .
N4 N 0.73345(12) 0.73174(11) 0.80700(9) 0.0191(2) Uani 1 1 d .
N5 N 0.59551(12) 0.47956(12) 0.66417(9) 0.0212(2) Uani 1 1 d .
N6 N 0.78134(12) 0.40283(11) 0.68470(9) 0.0192(2) Uani 1 1 d .
Ni1 Ni 0.763869(17) 0.568539(16) 0.755127(13) 0.01638(4) Uani 1 1 d .
O1 O 0.14737(11) -0.02756(11) 0.80968(8) 0.0259(2) Uani 1 1 d .
O2 O 0.46641(11) 0.07486(11) 0.72849(8) 0.0249(2) Uani 1 1 d .
O3 O 0.66692(11) 0.17377(12) 0.79459(9) 0.0305(3) Uani 1 1 d .
O4 O 0.57999(11) 0.15986(11) 0.96198(8) 0.0274(2) Uani 1 1 d .
O5 O 0.38794(10) 0.09225(10) 0.88405(7) 0.0198(2) Uani 1 1 d .
O6 O 0.35970(13) -0.11427(11) 0.78623(9) 0.0322(3) Uani 1 1 d .
O7 O 0.37004(16) -0.29809(13) 0.74576(11) 0.0470(4) Uani 1 1 d .
O8 O 0.21394(15) -0.35361(12) 0.58033(10) 0.0431(4) Uani 1 1 d .
O9 O 0.22343(12) -0.16238(11) 0.64321(9) 0.0301(3) Uani 1 1 d .
O10 O 0.22328(12) 0.02277(11) 0.63725(8) 0.0294(3) Uani 1 1 d .
O11 O 0.16819(18) 0.13827(15) 0.57690(11) 0.0535(4) Uani 1 1 d .
O12 O 0.28820(15) 0.33054(12) 0.75112(10) 0.0397(3) Uani 1 1 d .
O13 O 0.29752(12) 0.18283(11) 0.79501(8) 0.0282(2) Uani 1 1 d .
O14 O 0.16175(15) 0.46565(15) 0.70453(12) 0.0418(3) Uani 1 1 d D
Ta1 Ta 0.288387(5) 0.001128(5) 0.751143(4) 0.01859(2) Uani 1 1 d .
H14A H 0.222(2) 0.5338(19) 0.706(2) 0.081(11) Uiso 1 1 d D
H14B H 0.202(3) 0.416(2) 0.707(2) 0.068(9) Uiso 1 1 d D

loop_
_atom_site_aniso_label
_atom_site_aniso_U_11
_atom_site_aniso_U_22
_atom_site_aniso_U_33
_atom_site_aniso_U_23
_atom_site_aniso_U_13
_atom_site_aniso_U_12
C1 0.0193(7) 0.0194(6) 0.0273(8) 0.0061(6) 0.0046(6) 0.0067(5)
C2 0.0254(7) 0.0194(7) 0.0329(9) 0.0095(6) 0.0116(7) 0.0082(6)
C3 0.0343(9) 0.0247(7) 0.0286(8) 0.0141(6) 0.0143(7) 0.0139(7)
C4 0.0284(8) 0.0223(7) 0.0213(7) 0.0093(6) 0.0066(6) 0.0128(6)
C5 0.0387(9) 0.0333(9) 0.0182(7) 0.0112(6) 0.0044(7) 0.0167(7)
C6 0.0337(9) 0.0316(8) 0.0186(7) 0.0074(6) -0.0029(6) 0.0137(7)
C7 0.0239(7) 0.0221(7) 0.0189(7) 0.0037(6) -0.0020(6) 0.0095(6)
C8 0.0213(7) 0.0250(7) 0.0259(8) 0.0036(6) -0.0058(6) 0.0062(6)
C9 0.0178(7) 0.0284(8) 0.0308(9) 0.0080(7) -0.0014(6) 0.0017(6)
C10 0.0205(7) 0.0273(8) 0.0246(8) 0.0101(6) 0.0017(6) 0.0035(6)
C11 0.0188(6) 0.0177(6) 0.0169(6) 0.0041(5) 0.0006(5) 0.0075(5)
C12 0.0201(6) 0.0176(6) 0.0183(6) 0.0058(5) 0.0037(5) 0.0090(5)
C13 0.0228(7) 0.0252(7) 0.0182(7) 0.0045(6) 0.0032(6) 0.0112(6)
C14 0.0251(7) 0.0354(8) 0.0189(7) 0.0096(6) 0.0070(6) 0.0154(7)
C15 0.0194(7) 0.0349(8) 0.0219(7) 0.0149(6) 0.0055(6) 0.0117(6)
C16 0.0157(6) 0.0246(7) 0.0193(7) 0.0098(6) 0.0001(5) 0.0067(5)
C17 0.0242(7) 0.0253(7) 0.0283(8) 0.0150(6) 0.0033(6) 0.0084(6)
C18 0.0281(8) 0.0218(7) 0.0301(8) 0.0118(6) 0.0028(6) 0.0103(6)
C19 0.0216(7) 0.0200(6) 0.0191(7) 0.0057(5) 0.0001(5) 0.0085(5)
C20 0.0300(8) 0.0245(7) 0.0210(7) 0.0032(6) 0.0017(6) 0.0153(6)
C21 0.0319(8) 0.0315(8) 0.0196(7) 0.0065(6) 0.0079(6) 0.0171(7)
C22 0.0273(8) 0.0277(8) 0.0201(7) 0.0092(6) 0.0071(6) 0.0115(6)
C23 0.0163(6) 0.0185(6) 0.0148(6) 0.0040(5) -0.0003(5) 0.0062(5)
C24 0.0145(6) 0.0192(6) 0.0141(6) 0.0050(5) -0.0007(5) 0.0056(5)
C25 0.0202(7) 0.0360(9) 0.0258(8) 0.0126(7) 0.0021(6) 0.0113(6)
C26 0.0198(7) 0.0536(12) 0.0308(9) 0.0201(9) 0.0002(7) 0.0114(8)
C27 0.0198(8) 0.0521(12) 0.0268(9) 0.0136(8) -0.0064(7) -0.0002(7)
C28 0.0240(8) 0.0330(9) 0.0213(8) 0.0077(7) -0.0018(6) -0.0023(6)
C29 0.0359(10) 0.0321(9) 0.0249(9) 0.0011(7) -0.0039(7) -0.0079(8)
C30 0.0448(11) 0.0209(8) 0.0250(8) -0.0003(6) 0.0074(8) -0.0022(7)
C31 0.0361(9) 0.0184(7) 0.0213(7) 0.0058(6) 0.0089(7) 0.0038(6)
C32 0.0493(11) 0.0207(7) 0.0280(8) 0.0088(6) 0.0179(8) 0.0158(7)
C33 0.0400(10) 0.0304(8) 0.0316(9) 0.0168(7) 0.0172(8) 0.0216(7)
C34 0.0260(7) 0.0260(7) 0.0230(7) 0.0113(6) 0.0065(6) 0.0124(6)
C35 0.0241(7) 0.0172(6) 0.0177(7) 0.0056(5) 0.0038(5) 0.0035(5)
C36 0.0202(7) 0.0228(7) 0.0173(7) 0.0064(5) 0.0013(5) 0.0023(5)
C37 0.0205(7) 0.0206(6) 0.0226(7) 0.0085(6) 0.0030(6) 0.0085(5)
C38 0.0189(6) 0.0161(6) 0.0194(7) 0.0052(5) 0.0012(5) 0.0059(5)
C39 0.0299(8) 0.0231(7) 0.0315(9) 0.0086(7) -0.0002(7) 0.0098(6)
C40 0.0270(8) 0.0226(7) 0.0265(8) 0.0050(6) 0.0007(6) 0.0083(6)
C41 0.0293(8) 0.0298(8) 0.0289(8) 0.0147(7) -0.0042(7) 0.0058(7)
C42 0.0254(8) 0.0266(8) 0.0296(8) 0.0114(7) 0.0010(6) 0.0112(6)
C43 0.0288(9) 0.0492(11) 0.0310(9) 0.0077(8) 0.0053(7) 0.0141(8)
N1 0.0177(5) 0.0174(5) 0.0197(6) 0.0054(5) 0.0026(5) 0.0063(4)
N2 0.0179(6) 0.0195(6) 0.0171(6) 0.0053(5) 0.0004(4) 0.0050(4)
N3 0.0174(5) 0.0204(6) 0.0149(5) 0.0045(4) 0.0007(4) 0.0069(4)
N4 0.0212(6) 0.0194(6) 0.0157(5) 0.0049(5) 0.0022(5) 0.0077(5)
N5 0.0179(6) 0.0232(6) 0.0200(6) 0.0070(5) -0.0002(5) 0.0057(5)
N6 0.0210(6) 0.0190(5) 0.0178(6) 0.0065(5) 0.0030(5) 0.0077(5)
Ni1 0.01579(8) 0.01648(8) 0.01508(8) 0.00440(6) 0.00035(6) 0.00524(6)
O1 0.0186(5) 0.0298(6) 0.0254(6) 0.0080(5) 0.0002(4) 0.0063(4)
O2 0.0239(5) 0.0307(6) 0.0179(5) 0.0084(4) 0.0023(4) 0.0077(5)
O3 0.0211(5) 0.0378(7) 0.0342(7) 0.0168(6) 0.0072(5) 0.0089(5)
O4 0.0211(5) 0.0339(6) 0.0229(6) 0.0085(5) -0.0038(4) 0.0070(5)
O5 0.0165(5) 0.0246(5) 0.0165(5) 0.0058(4) 0.0006(4) 0.0072(4)
O6 0.0414(7) 0.0222(6) 0.0287(6) 0.0039(5) -0.0117(5) 0.0125(5)
O7 0.0599(10) 0.0302(7) 0.0502(9) 0.0073(6) -0.0119(8) 0.0243(7)
O8 0.0542(9) 0.0249(6) 0.0384(8) -0.0027(6) -0.0093(7) 0.0157(6)
O9 0.0354(7) 0.0227(5) 0.0255(6) 0.0002(5) -0.0096(5) 0.0118(5)
O10 0.0382(7) 0.0251(6) 0.0208(5) 0.0072(5) -0.0072(5) 0.0084(5)
O11 0.0700(11) 0.0435(9) 0.0448(9) 0.0241(7) -0.0218(8) 0.0111(8)
O12 0.0521(9) 0.0277(6) 0.0431(8) 0.0143(6) -0.0004(7) 0.0184(6)
O13 0.0373(7) 0.0232(5) 0.0246(6) 0.0060(5) -0.0034(5) 0.0147(5)
O14 0.0385(8) 0.0508(9) 0.0533(9) 0.0331(8) 0.0176(7) 0.0226(7)
Ta1 0.01794(3) 0.01788(3) 0.01720(3) 0.00480(2) -0.00217(2) 0.00511(2)

loop_
_atom_type_symbol
_atom_type_description
_atom_type_scat_dispersion_real
_atom_type_scat_dispersion_imag
_atom_type_scat_source
C C 0.0033 0.0016 'International Tables Vol C Tables 4.2.6.8 and 6.1.1.4'
H H 0 0 'International Tables Vol C Tables 4.2.6.8 and 6.1.1.4'
N N 0.0061 0.0033 'International Tables Vol C Tables 4.2.6.8 and 6.1.1.4'
Ni Ni 0.3393 1.1124 'International Tables Vol C Tables 4.2.6.8 and 6.1.1.4'
O O 0.0106 0.006 'International Tables Vol C Tables 4.2.6.8 and 6.1.1.4'
Ta Ta -0.7052 6.5227 'International Tables Vol C Tables 4.2.6.8 and 6.1.1.4'

loop_
_geom_angle_atom_site_label_1
_geom_angle_atom_site_label_2
_geom_angle_atom_site_label_3
_geom_angle
N1 C1 C2 122.43(15)
N1 C1 H1 118.8
C2 C1 H1 118.8
C3 C2 C1 119.70(15)
C3 C2 H2 120.1
C1 C2 H2 120.1
C2 C3 C4 119.46(15)
C2 C3 H3 120.3
C4 C3 H3 120.3
C12 C4 C3 117.21(15)
C12 C4 C5 119.35(15)
C3 C4 C5 123.44(15)
C6 C5 C4 120.83(15)
C6 C5 H5 119.6
C4 C5 H5 119.6
C5 C6 C7 121.20(15)
C5 C6 H6 119.4
C7 C6 H6 119.4
C8 C7 C11 117.81(15)
C8 C7 C6 123.04(15)
C11 C7 C6 119.10(15)
C9 C8 C7 119.34(15)
C9 C8 H8 120.3
C7 C8 H8 120.3
C8 C9 C10 119.17(15)
C8 C9 H9 120.4
C10 C9 H9 120.4
N2 C10 C9 123.09(15)
N2 C10 H10 118.5
C9 C10 H10 118.5
N2 C11 C7 122.77(14)
N2 C11 C12 117.38(13)
C7 C11 C12 119.82(14)
N1 C12 C4 123.03(14)
N1 C12 C11 117.32(13)
C4 C12 C11 119.64(14)
N3 C13 C14 122.87(15)
N3 C13 H13 118.6
C14 C13 H13 118.6
C15 C14 C13 119.31(15)
C15 C14 H14 120.3
C13 C14 H14 120.3
C14 C15 C16 119.46(15)
C14 C15 H15 120.3
C16 C15 H15 120.3
C24 C16 C15 117.44(14)
C24 C16 C17 119.10(14)
C15 C16 C17 123.38(14)
C18 C17 C16 121.13(15)
C18 C17 H17 119.4
C16 C17 H17 119.4
C17 C18 C19 120.79(15)
C17 C18 H18 119.6
C19 C18 H18 119.6
C23 C19 C20 117.23(14)
C23 C19 C18 119.27(14)
C20 C19 C18 123.48(14)
C21 C20 C19 119.92(15)
C21 C20 H20 120
C19 C20 H20 120
C20 C21 C22 118.79(15)
C20 C21 H21 120.6
C22 C21 H21 120.6
N4 C22 C21 123.16(15)
N4 C22 H22 118.4
C21 C22 H22 118.4
N4 C23 C19 122.90(13)
N4 C23 C24 117.29(13)
C19 C23 C24 119.78(13)
N3 C24 C16 122.80(13)
N3 C24 C23 117.26(13)
C16 C24 C23 119.88(13)
N5 C25 C26 122.82(17)
N5 C25 H25 118.6
C26 C25 H25 118.6
C27 C26 C25 118.87(18)
C27 C26 H26 120.6
C25 C26 H26 120.6
C26 C27 C28 120.10(16)
C26 C27 H27 119.9
C28 C27 H27 119.9
C36 C28 C27 117.05(17)
C36 C28 C29 118.85(18)
C27 C28 C29 124.10(17)
C30 C29 C28 121.24(17)
C30 C29 H29 119.4
C28 C29 H29 119.4
C29 C30 C31 121.47(17)
C29 C30 H30 119.3
C31 C30 H30 119.3
C32 C31 C35 117.31(16)
C32 C31 C30 124.08(17)
C35 C31 C30 118.55(18)
C33 C32 C31 119.59(16)
C33 C32 H32 120.2
C31 C32 H32 120.2
C32 C33 C34 119.41(17)
C32 C33 H33 120.3
C34 C33 H33 120.3
N6 C34 C33 122.50(16)
N6 C34 H34 118.8
C33 C34 H34 118.8
N6 C35 C31 122.96(16)
N6 C35 C36 117.08(13)
C31 C35 C36 119.92(15)
N5 C36 C28 122.76(16)
N5 C36 C35 117.27(13)
C28 C36 C35 119.96(15)
O3 C37 O2 125.71(15)
O3 C37 C38 122.23(14)
O2 C37 C38 112.06(13)
O4 C38 O5 126.30(14)
O4 C38 C37 121.45(14)
O5 C38 C37 112.24(12)
O7 C39 O6 126.24(17)
O7 C39 C40 122.52(16)
O6 C39 C40 111.18(14)
O8 C40 O9 125.78(17)
O8 C40 C39 123.35(16)
O9 C40 C39 110.87(14)
O11 C41 O10 124.96(18)
O11 C41 C42 123.69(17)
O10 C41 C42 111.34(14)
O12 C42 O13 125.72(17)
O12 C42 C41 122.97(16)
O13 C42 C41 111.30(14)
O1 C43 H43A 109.5
O1 C43 H43B 109.5
H43A C43 H43B 109.5
O1 C43 H43C 109.5
H43A C43 H43C 109.5
H43B C43 H43C 109.5
C1 N1 C12 118.14(13)
C1 N1 Ni1 128.75(11)
C12 N1 Ni1 113.00(10)
C10 N2 C11 117.81(13)
C10 N2 Ni1 129.79(11)
C11 N2 Ni1 112.39(10)
C13 N3 C24 118.04(13)
C13 N3 Ni1 129.07(11)
C24 N3 Ni1 112.87(9)
C22 N4 C23 117.96(13)
C22 N4 Ni1 129.63(11)
C23 N4 Ni1 112.38(9)
C25 N5 C36 118.38(14)
C25 N5 Ni1 128.69(12)
C36 N5 Ni1 112.71(10)
C34 N6 C35 118.23(14)
C34 N6 Ni1 128.77(11)
C35 N6 Ni1 112.99(10)
N3 Ni1 N6 94.90(5)
N3 Ni1 N1 171.76(5)
N6 Ni1 N1 90.35(5)
N3 Ni1 N5 90.29(5)
N6 Ni1 N5 79.88(5)
N1 Ni1 N5 96.90(5)
N3 Ni1 N4 80.04(5)
N6 Ni1 N4 171.53(5)
N1 Ni1 N4 95.47(5)
N5 Ni1 N4 93.29(5)
N3 Ni1 N2 93.28(5)
N6 Ni1 N2 95.92(5)
N1 Ni1 N2 79.84(5)
N5 Ni1 N2 174.72(5)
N4 Ni1 N2 91.17(5)
C43 O1 Ta1 141.13(12)
C37 O2 Ta1 119.07(10)
C38 O5 Ta1 117.37(9)
C39 O6 Ta1 121.72(11)
C40 O9 Ta1 123.46(11)
C41 O10 Ta1 122.91(11)
C42 O13 Ta1 120.58(11)
H14A O14 H14B 105(2)
O1 Ta1 O2 161.35(5)
O1 Ta1 O9 95.60(5)
O2 Ta1 O9 102.19(5)
O1 Ta1 O10 101.83(5)
O2 Ta1 O10 89.31(5)
O9 Ta1 O10 71.05(5)
O1 Ta1 O5 85.46(5)
O2 Ta1 O5 76.90(4)
O9 Ta1 O5 143.87(5)
O10 Ta1 O5 144.14(5)
O1 Ta1 O6 96.80(6)
O2 Ta1 O6 83.35(5)
O9 Ta1 O6 72.76(5)
O10 Ta1 O6 140.53(5)
O5 Ta1 O6 71.26(5)
O1 Ta1 O13 86.30(5)
O2 Ta1 O13 82.66(5)
O9 Ta1 O13 143.77(5)
O10 Ta1 O13 73.16(5)
O5 Ta1 O13 72.35(4)
O6 Ta1 O13 143.09(5)

loop_
_geom_bond_atom_site_label_1
_geom_bond_atom_site_label_2
_geom_bond_distance
C1 N1 1.3312(19)
C1 C2 1.402(2)
C1 H1 0.93
C2 C3 1.368(3)
C2 H2 0.93
C3 C4 1.407(2)
C3 H3 0.93
C4 C12 1.407(2)
C4 C5 1.436(2)
C5 C6 1.351(3)
C5 H5 0.93
C6 C7 1.438(2)
C6 H6 0.93
C7 C8 1.404(2)
C7 C11 1.405(2)
C8 C9 1.372(2)
C8 H8 0.93
C9 C10 1.401(2)
C9 H9 0.93
C10 N2 1.332(2)
C10 H10 0.93
C11 N2 1.3608(19)
C11 C12 1.437(2)
C12 N1 1.3601(19)
C13 N3 1.3289(19)
C13 C14 1.399(2)
C13 H13 0.93
C14 C15 1.369(2)
C14 H14 0.93
C15 C16 1.407(2)
C15 H15 0.93
C16 C24 1.405(2)
C16 C17 1.437(2)
C17 C18 1.355(2)
C17 H17 0.93
C18 C19 1.439(2)
C18 H18 0.93
C19 C23 1.404(2)
C19 C20 1.408(2)
C20 C21 1.370(2)
C20 H20 0.93
C21 C22 1.401(2)
C21 H21 0.93
C22 N4 1.329(2)
C22 H22 0.93
C23 N4 1.3612(19)
C23 C24 1.437(2)
C24 N3 1.3605(18)
C25 N5 1.331(2)
C25 C26 1.401(2)
C25 H25 0.93
C26 C27 1.368(3)
C26 H26 0.93
C27 C28 1.410(3)
C27 H27 0.93
C28 C36 1.405(2)
C28 C29 1.434(3)
C29 C30 1.348(3)
C29 H29 0.93
C30 C31 1.439(3)
C30 H30 0.93
C31 C32 1.403(3)
C31 C35 1.406(2)
C32 C33 1.367(3)
C32 H32 0.93
C33 C34 1.405(2)
C33 H33 0.93
C34 N6 1.328(2)
C34 H34 0.93
C35 N6 1.356(2)
C35 C36 1.439(2)
C36 N5 1.358(2)
C37 O3 1.2054(19)
C37 O2 1.3140(19)
C37 C38 1.561(2)
C38 O4 1.2076(18)
C38 O5 1.2972(18)
C39 O7 1.212(2)
C39 O6 1.297(2)
C39 C40 1.528(2)
C40 O8 1.204(2)
C40 O9 1.313(2)
C41 O11 1.202(2)
C41 O10 1.310(2)
C41 C42 1.536(2)
C42 O12 1.218(2)
C42 O13 1.292(2)
C43 O1 1.411(2)
C43 H43A 0.96
C43 H43B 0.96
C43 H43C 0.96
N1 Ni1 2.0863(13)
N2 Ni1 2.1025(13)
N3 Ni1 2.0802(13)
N4 Ni1 2.0952(13)
N5 Ni1 2.0880(13)
N6 Ni1 2.0855(13)
O1 Ta1 1.8590(12)
O2 Ta1 2.0345(12)
O5 Ta1 2.0740(10)
O6 Ta1 2.1073(12)
O9 Ta1 2.0469(12)
O10 Ta1 2.0478(12)
O13 Ta1 2.1279(12)
O14 H14A 0.896(17)
O14 H14B 0.904(17)

loop_
_geom_torsion_atom_site_label_1
_geom_torsion_atom_site_label_2
_geom_torsion_atom_site_label_3
_geom_torsion_atom_site_label_4
_geom_torsion
N1 C1 C2 C3 1.1(2)
C1 C2 C3 C4 -0.3(2)
C2 C3 C4 C12 -1.2(2)
C2 C3 C4 C5 179.37(16)
C12 C4 C5 C6 -1.5(2)
C3 C4 C5 C6 177.92(16)
C4 C5 C6 C7 -0.8(3)
C5 C6 C7 C8 -175.79(17)
C5 C6 C7 C11 1.7(2)
C11 C7 C8 C9 0.9(2)
C6 C7 C8 C9 178.41(16)
C7 C8 C9 C10 -0.5(3)
C8 C9 C10 N2 -0.2(3)
C8 C7 C11 N2 -0.7(2)
C6 C7 C11 N2 -178.31(14)
C8 C7 C11 C12 177.32(14)
C6 C7 C11 C12 -0.3(2)
C3 C4 C12 N1 2.2(2)
C5 C4 C12 N1 -178.37(14)
C3 C4 C12 C11 -176.60(14)
C5 C4 C12 C11 2.8(2)
N2 C11 C12 N1 -2.7(2)
C7 C11 C12 N1 179.17(13)
N2 C11 C12 C4 176.18(13)
C7 C11 C12 C4 -2.0(2)
N3 C13 C14 C15 1.8(2)
C13 C14 C15 C16 -3.0(2)
C14 C15 C16 C24 1.5(2)
C14 C15 C16 C17 -175.18(15)
C24 C16 C17 C18 -1.7(2)
C15 C16 C17 C18 174.93(16)
C16 C17 C18 C19 0.8(3)
C17 C18 C19 C23 0.9(2)
C17 C18 C19 C20 -177.41(16)
C23 C19 C20 C21 -0.4(2)
C18 C19 C20 C21 177.90(16)
C19 C20 C21 C22 1.6(3)
C20 C21 C22 N4 -1.3(3)
C20 C19 C23 N4 -1.3(2)
C18 C19 C23 N4 -179.63(14)
C20 C19 C23 C24 176.75(14)
C18 C19 C23 C24 -1.6(2)
C15 C16 C24 N3 1.3(2)
C17 C16 C24 N3 178.14(14)
C15 C16 C24 C23 -175.94(13)
C17 C16 C24 C23 0.9(2)
N4 C23 C24 N3 1.45(19)
C19 C23 C24 N3 -176.65(13)
N4 C23 C24 C16 178.87(13)
C19 C23 C24 C16 0.8(2)
N5 C25 C26 C27 1.1(3)
C25 C26 C27 C28 -0.9(3)
C26 C27 C28 C36 0.0(3)
C26 C27 C28 C29 -179.37(18)
C36 C28 C29 C30 -0.3(3)
C27 C28 C29 C30 179.04(19)
C28 C29 C30 C31 -0.4(3)
C29 C30 C31 C32 -177.27(18)
C29 C30 C31 C35 0.0(3)
C35 C31 C32 C33 -0.7(2)
C30 C31 C32 C33 176.63(16)
C31 C32 C33 C34 0.1(3)
C32 C33 C34 N6 0.5(3)
C32 C31 C35 N6 0.6(2)
C30 C31 C35 N6 -176.80(15)
C32 C31 C35 C36 178.51(14)
C30 C31 C35 C36 1.1(2)
C27 C28 C36 N5 0.9(2)
C29 C28 C36 N5 -179.69(16)
C27 C28 C36 C35 -178.03(15)
C29 C28 C36 C35 1.4(2)
N6 C35 C36 N5 -2.8(2)
C31 C35 C36 N5 179.24(14)
N6 C35 C36 C28 176.22(14)
C31 C35 C36 C28 -1.8(2)
O3 C37 C38 O4 -9.1(2)
O2 C37 C38 O4 171.05(14)
O3 C37 C38 O5 169.68(14)
O2 C37 C38 O5 -10.17(18)
O7 C39 C40 O8 -1.8(3)
O6 C39 C40 O8 -179.25(18)
O7 C39 C40 O9 178.21(19)
O6 C39 C40 O9 0.7(2)
O11 C41 C42 O12 -10.6(3)
O10 C41 C42 O12 170.00(17)
O11 C41 C42 O13 170.5(2)
O10 C41 C42 O13 -8.9(2)
C2 C1 N1 C12 -0.2(2)
C2 C1 N1 Ni1 175.59(11)
C4 C12 N1 C1 -1.5(2)
C11 C12 N1 C1 177.34(13)
C4 C12 N1 Ni1 -177.94(11)
C11 C12 N1 Ni1 0.90(16)
C9 C10 N2 C11 0.4(2)
C9 C10 N2 Ni1 179.18(13)
C7 C11 N2 C10 0.0(2)
C12 C11 N2 C10 -178.04(14)
C7 C11 N2 Ni1 -178.91(12)
C12 C11 N2 Ni1 3.02(16)
C14 C13 N3 C24 1.0(2)
C14 C13 N3 Ni1 179.37(12)
C16 C24 N3 C13 -2.5(2)
C23 C24 N3 C13 174.80(13)
C16 C24 N3 Ni1 178.80(11)
C23 C24 N3 Ni1 -3.86(16)
C21 C22 N4 C23 -0.3(2)
C21 C22 N4 Ni1 -178.09(12)
C19 C23 N4 C22 1.6(2)
C24 C23 N4 C22 -176.44(14)
C19 C23 N4 Ni1 179.75(11)
C24 C23 N4 Ni1 1.71(16)
C26 C25 N5 C36 -0.2(2)
C26 C25 N5 Ni1 173.98(13)
C28 C36 N5 C25 -0.8(2)
C35 C36 N5 C25 178.13(14)
C28 C36 N5 Ni1 -175.88(12)
C35 C36 N5 Ni1 3.08(17)
C33 C34 N6 C35 -0.5(2)
C33 C34 N6 Ni1 -179.26(12)
C31 C35 N6 C34 -0.1(2)
C36 C35 N6 C34 -177.99(13)
C31 C35 N6 Ni1 178.88(12)
C36 C35 N6 Ni1 0.95(17)
C13 N3 Ni1 N6 -1.71(14)
C24 N3 Ni1 N6 176.77(10)
C13 N3 Ni1 N1 127.7(3)
C24 N3 Ni1 N1 -53.9(4)
C13 N3 Ni1 N5 -81.57(14)
C24 N3 Ni1 N5 96.90(10)
C13 N3 Ni1 N4 -174.86(14)
C24 N3 Ni1 N4 3.61(10)
C13 N3 Ni1 N2 94.53(13)
C24 N3 Ni1 N2 -87.00(10)
C34 N6 Ni1 N3 89.90(13)
C35 N6 Ni1 N3 -88.90(11)
C34 N6 Ni1 N1 -83.74(13)
C35 N6 Ni1 N1 97.46(11)
C34 N6 Ni1 N5 179.32(14)
C35 N6 Ni1 N5 0.52(10)
C34 N6 Ni1 N4 142.8(3)
C35 N6 Ni1 N4 -36.0(4)
C34 N6 Ni1 N2 -3.92(14)
C35 N6 Ni1 N2 177.28(10)
C1 N1 Ni1 N3 150.9(3)
C12 N1 Ni1 N3 -33.1(4)
C1 N1 Ni1 N6 -79.49(13)
C12 N1 Ni1 N6 96.49(10)
C1 N1 Ni1 N5 0.36(13)
C12 N1 Ni1 N5 176.33(10)
C1 N1 Ni1 N4 94.35(13)
C12 N1 Ni1 N4 -89.68(10)
C1 N1 Ni1 N2 -175.44(14)
C12 N1 Ni1 N2 0.53(10)
C25 N5 Ni1 N3 -81.45(14)
C36 N5 Ni1 N3 92.98(11)
C25 N5 Ni1 N6 -176.37(15)
C36 N5 Ni1 N6 -1.94(10)
C25 N5 Ni1 N1 94.51(14)
C36 N5 Ni1 N1 -91.06(11)
C25 N5 Ni1 N4 -1.41(14)
C36 N5 Ni1 N4 173.01(11)
C25 N5 Ni1 N2 146.1(5)
C36 N5 Ni1 N2 -39.5(6)
C22 N4 Ni1 N3 175.03(15)
C23 N4 Ni1 N3 -2.85(10)
C22 N4 Ni1 N6 121.3(3)
C23 N4 Ni1 N6 -56.6(4)
C22 N4 Ni1 N1 -11.94(15)
C23 N4 Ni1 N1 170.18(10)
C22 N4 Ni1 N5 85.32(14)
C23 N4 Ni1 N5 -92.57(10)
C22 N4 Ni1 N2 -91.84(14)
C23 N4 Ni1 N2 90.27(10)
C10 N2 Ni1 N3 -5.27(15)
C11 N2 Ni1 N3 173.52(10)
C10 N2 Ni1 N6 90.01(14)
C11 N2 Ni1 N6 -91.21(10)
C10 N2 Ni1 N1 179.30(15)
C11 N2 Ni1 N1 -1.92(10)
C10 N2 Ni1 N5 127.1(5)
C11 N2 Ni1 N5 -54.1(6)
C10 N2 Ni1 N4 -85.35(14)
C11 N2 Ni1 N4 93.43(10)
O3 C37 O2 Ta1 178.74(13)
C38 C37 O2 Ta1 -1.41(16)
O4 C38 O5 Ta1 -164.31(13)
C37 C38 O5 Ta1 16.98(15)
O7 C39 O6 Ta1 -178.30(17)
C40 C39 O6 Ta1 -0.9(2)
O8 C40 O9 Ta1 179.72(15)
C39 C40 O9 Ta1 -0.2(2)
O11 C41 O10 Ta1 -173.97(17)
C42 C41 O10 Ta1 5.4(2)
O12 C42 O13 Ta1 -169.91(15)
C41 C42 O13 Ta1 8.98(19)
C43 O1 Ta1 O2 11.0(3)
C43 O1 Ta1 O9 173.6(2)
C43 O1 Ta1 O10 -114.6(2)
C43 O1 Ta1 O5 29.8(2)
C43 O1 Ta1 O6 100.3(2)
C43 O1 Ta1 O13 -42.7(2)
C37 O2 Ta1 O1 27.0(2)
C37 O2 Ta1 O9 -135.28(11)
C37 O2 Ta1 O10 154.29(12)
C37 O2 Ta1 O5 7.67(11)
C37 O2 Ta1 O6 -64.57(12)
C37 O2 Ta1 O13 81.18(12)
C40 O9 Ta1 O1 -95.55(14)
C40 O9 Ta1 O2 78.84(14)
C40 O9 Ta1 O10 163.84(15)
C40 O9 Ta1 O5 -5.58(19)
C40 O9 Ta1 O6 -0.15(13)
C40 O9 Ta1 O13 173.06(12)
C41 O10 Ta1 O1 81.50(14)
C41 O10 Ta1 O2 -83.44(14)
C41 O10 Ta1 O9 173.42(15)
C41 O10 Ta1 O5 -17.24(18)
C41 O10 Ta1 O6 -162.09(13)
C41 O10 Ta1 O13 -0.90(13)
C38 O5 Ta1 O1 172.01(11)
C38 O5 Ta1 O2 -14.09(10)
C38 O5 Ta1 O9 78.72(13)
C38 O5 Ta1 O10 -84.02(13)
C38 O5 Ta1 O6 73.25(11)
C38 O5 Ta1 O13 -100.43(11)
C39 O6 Ta1 O1 94.42(15)
C39 O6 Ta1 O2 -104.36(15)
C39 O6 Ta1 O9 0.64(14)
C39 O6 Ta1 O10 -23.60(19)
C39 O6 Ta1 O5 177.26(15)
C39 O6 Ta1 O13 -172.68(12)
C42 O13 Ta1 O1 -108.64(13)
C42 O13 Ta1 O2 86.42(13)
C42 O13 Ta1 O9 -14.21(18)
C42 O13 Ta1 O10 -5.09(13)
C42 O13 Ta1 O5 164.95(14)
C42 O13 Ta1 O6 154.95(12)
